data_7214546
loop_
_publ_author_name
'Dau, Phuong V.'
'Cohen, Seth M.'

_publ_section_title
;
 The influence of nitro groups on the topology and gas sorption property
 of extended Zn(ii)-paddlewheel MOFs
;
_journal_issue 45
_journal_name_full CrystEngComm
_journal_page_first 9304
_journal_paper_doi 10.1039/c3ce41124a
_journal_volume 15
_journal_year 2013
_chemical_formula_sum 'C48 H0 N8 O17 Zn2'
_chemical_formula_weight 1091.30
_chemical_name_common BMOF-1-bpdc-[NO2]2
_chemical_name_systematic
; 
 ? 
;
_space_group_IT_number 69
_symmetry_cell_setting orthorhombic
_symmetry_space_group_name_Hall '-F 2 2'
_symmetry_space_group_name_H-M 'F m m m'
_atom_sites_solution_hydrogens constr
_atom_sites_solution_primary direct
_atom_sites_solution_secondary difmap
_audit_creation_method SHELXL-97
_cell_angle_alpha 90.00
_cell_angle_beta 90.00
_cell_angle_gamma 90.00
_cell_formula_units_Z 16
_cell_length_a 28.0614(11)
_cell_length_b 30.0942(19)
_cell_length_c 30.0947(12)
_cell_measurement_reflns_used 9948
_cell_measurement_temperature 250(2)
_cell_measurement_theta_max 67.34
_cell_measurement_theta_min 4.16
_cell_volume 25415(2)
_computing_cell_refinement 'Bruker SAINT'
_computing_data_collection 'Bruker APEX2'
_computing_data_reduction 'Bruker SAINT'
_computing_molecular_graphics 'Bruker SHELXTL'
_computing_publication_material 'Bruker SHELXTL'
_computing_structure_refinement 'SHELXL-97 (Sheldrick, 2008)'
_computing_structure_solution 'SHELXS-97 (Sheldrick, 2008)'
_diffrn_ambient_temperature 250(2)
_diffrn_measured_fraction_theta_full 0.810
_diffrn_measured_fraction_theta_max 0.810
_diffrn_measurement_device_type 'Bruker APEX-II CCD'
_diffrn_measurement_method '\f and \w scans'
_diffrn_radiation_monochromator graphite
_diffrn_radiation_source 'fine-focus sealed tube'
_diffrn_radiation_type CuK\a
_diffrn_radiation_wavelength 1.54178
_diffrn_reflns_av_R_equivalents 0.0380
_diffrn_reflns_av_sigmaI/netI 0.0175
_diffrn_reflns_limit_h_max 36
_diffrn_reflns_limit_h_min -35
_diffrn_reflns_limit_k_max 34
_diffrn_reflns_limit_k_min -35
_diffrn_reflns_limit_l_max 28
_diffrn_reflns_limit_l_min -33
_diffrn_reflns_number 36215
_diffrn_reflns_theta_full 82.01
_diffrn_reflns_theta_max 82.01
_diffrn_reflns_theta_min 2.61
_exptl_absorpt_coefficient_mu 1.476
_exptl_absorpt_correction_T_max 0.8345
_exptl_absorpt_correction_T_min 0.7845
_exptl_absorpt_correction_type multi-scan
_exptl_absorpt_process_details SADABS
_exptl_crystal_colour red
_exptl_crystal_density_diffrn 1.141
_exptl_crystal_density_meas ?
_exptl_crystal_density_method 'not measured'
_exptl_crystal_description rectangular
_exptl_crystal_F_000 8640
_exptl_crystal_size_max 0.60
_exptl_crystal_size_mid 0.60
_exptl_crystal_size_min 0.40
_refine_diff_density_max 3.301
_refine_diff_density_min -0.852
_refine_diff_density_rms 0.221
_refine_ls_extinction_method none
_refine_ls_goodness_of_fit_ref 1.097
_refine_ls_hydrogen_treatment constr
_refine_ls_matrix_type full
_refine_ls_number_parameters 283
_refine_ls_number_reflns 6067
_refine_ls_number_restraints 4
_refine_ls_restrained_S_all 1.101
_refine_ls_R_factor_all 0.1671
_refine_ls_R_factor_gt 0.1579
_refine_ls_shift/su_max 0.036
_refine_ls_shift/su_mean 0.009
_refine_ls_structure_factor_coef Fsqd
_refine_ls_weighting_details 'calc w=1/[\s^2^(Fo^2^)+(0.5962P)^2^+0.0000P] where P=(Fo^2^+2Fc^2^)/3'
_refine_ls_weighting_scheme calc
_refine_ls_wR_factor_gt 0.5586
_refine_ls_wR_factor_ref 0.5968
_reflns_number_gt 4670
_reflns_number_total 6067
_reflns_threshold_expression >2sigma(I)
_cod_data_source_file c3ce41124a.txt
_cod_data_source_block BMOF-1-bpdc-[NO2]2
_cod_depositor_comments
;
The following automatic conversions were performed:

'_symmetry_cell_setting' value 'Orthorhombic' changed to
'orthorhombic' according to
/usr/data/users/saulius/automatic-downloads/retrospective/RSC/lib/dictionaries/cif_core.dic
dictionary named 'cif_core.dic' version 2.4.2 from 2011-04-26.

Automatic conversion script
Id: cif_fix_values 2281 2013-09-26 08:29:07Z andrius 

The following automatic conversions were performed:

'_exptl_crystal_density_meas' value 'not measured' was changed to '?'
- the value is perceived as not measured.

Automatic conversion script
Id: cif_fix_values 3008 2015-01-20 13:52:24Z robertas 
;
_cod_original_sg_symbol_H-M Fmmm
_cod_database_code 7214546

loop_
_symmetry_equiv_pos_as_xyz
'x, y, z'
'-x, -y, z'
'-x, y, -z'
'x, -y, -z'
'x, y+1/2, z+1/2'
'-x, -y+1/2, z+1/2'
'-x, y+1/2, -z+1/2'
'x, -y+1/2, -z+1/2'
'x+1/2, y, z+1/2'
'-x+1/2, -y, z+1/2'
'-x+1/2, y, -z+1/2'
'x+1/2, -y, -z+1/2'
'x+1/2, y+1/2, z'
'-x+1/2, -y+1/2, z'
'-x+1/2, y+1/2, -z'
'x+1/2, -y+1/2, -z'
'-x, -y, -z'
'x, y, -z'
'x, -y, z'
'-x, y, z'
'-x, -y+1/2, -z+1/2'
'x, y+1/2, -z+1/2'
'x, -y+1/2, z+1/2'
'-x, y+1/2, z+1/2'
'-x+1/2, -y, -z+1/2'
'x+1/2, y, -z+1/2'
'x+1/2, -y, z+1/2'
'-x+1/2, y, z+1/2'
'-x+1/2, -y+1/2, -z'
'x+1/2, y+1/2, -z'
'x+1/2, -y+1/2, z'
'-x+1/2, y+1/2, z'

loop_
_atom_site_label
_atom_site_type_symbol
_atom_site_fract_x
_atom_site_fract_y
_atom_site_fract_z
_atom_site_U_iso_or_equiv
_atom_site_adp_type
_atom_site_occupancy
_atom_site_symmetry_multiplicity
_atom_site_calc_flag
_atom_site_refinement_flags
_atom_site_disorder_assembly
_atom_site_disorder_group
O1 O 0.0000 0.93390(18) 0.28663(18) 0.0438(12) Uani 1 2 d S . .
O2 O -0.06630(19) 1.0000 0.29105(18) 0.0454(12) Uani 1 2 d S . .
O3 O 0.2371(3) 0.31501(14) 0.03772(18) 0.0770(16) Uani 1 1 d . . .
O4 O 0.31490(15) 0.2638(3) 0.03967(17) 0.0847(18) Uani 1 1 d . . .
N1 N 0.0000 1.0000 0.3753(5) 0.035(3) Uani 1 4 d S . .
N3 N 0.2500 0.2500 0.1253(5) 0.041(3) Uani 1 2 d S . .
N2 N 0.0000 1.0000 0.1255(5) 0.036(2) Uani 1 4 d S . .
C1 C 0.3330(2) 0.2628(3) 0.0000 0.0384(15) Uani 1 2 d S . .
C2 C 0.2285(4) 0.3834(3) 0.0000 0.052(2) Uani 1 2 d S . .
C3 C -0.0173(4) 0.9160(4) 0.2486(3) 0.109(3) Uiso 1 1 d . . .
C4 C 0.3849(3) 0.2695(2) 0.0000 0.0421(16) Uani 1 2 d S . .
C5 C 0.2358(2) 0.3334(2) 0.0000 0.0376(15) Uani 1 2 d S . .
C6 C -0.0232(5) 0.8688(4) 0.2510(5) 0.119(4) Uani 1 1 d . . .
C7 C -0.0834(4) 0.9843(4) 0.2524(3) 0.103(3) Uiso 1 1 d . . .
C8 C -0.1351(4) 0.9792(3) 0.2511(3) 0.089(2) Uiso 1 1 d D . .
C10 C 0.0000 0.9645(5) 0.1015(4) 0.081(3) Uiso 1 2 d S . .
C12 C 0.0000 0.8426(4) 0.2861(5) 0.078(3) Uani 1 2 d S . .
C13 C -0.0336(6) 0.7706(5) 0.2512(6) 0.140(5) Uiso 1 1 d . . .
C14 C 0.0000 0.7974(7) 0.2883(6) 0.114(5) Uiso 1 2 d S . .
C15 C -0.0527(6) 0.8015(5) 0.2171(5) 0.127(4) Uiso 1 1 d . A .
C20 C 0.0000 1.0000 0.0268(6) 0.053(5) Uani 1 4 d S . .
C18 C 0.2161(3) 0.4759(3) 0.0000 0.0502(18) Uani 1 2 d S . .
C19 C 0.0000 0.9626(4) 0.0540(3) 0.103(6) Uani 1 2 d S . .
C24 C 0.2500 0.2500 0.2223(5) 0.043(3) Uani 1 2 d S . .
C29 C 0.0000 1.0000 0.4733(5) 0.040(3) Uani 1 4 d S . .
C28 C 0.0404(5) 1.0000 0.4489(4) 0.070(3) Uiso 1 2 d S . .
C26 C -0.1587(4) 1.0000 0.2875(3) 0.080(4) Uani 1 2 d SD . .
C27 C -0.1530(4) 0.9560(4) 0.2144(3) 0.097(3) Uani 1 1 d D . .
O7 O 0.1496(4) 0.5000 -0.0666(4) 0.103(3) Uiso 1 2 d S . .
O9 O -0.1010(10) 0.7444(11) 0.1854(8) 0.279(9) Uiso 1 1 d . A .
N5 N 0.1720(6) 0.4655(6) -0.0749(5) 0.150(4) Uiso 1 1 d . . .
O8 O 0.1757(11) 0.4485(10) -0.1152(9) 0.293(10) Uiso 1 1 d . A .
C33 C 0.4749(4) 0.2790(4) 0.0000 0.071(3) Uani 1 2 d S . .
C35 C -0.2054(4) 1.0000 0.2853(4) 0.097(5) Uani 1 2 d SD . .
O10 O -0.0635(15) 0.8049(13) 0.1529(12) 0.359(17) Uiso 1 1 d . A .
N4 N -0.0839(8) 0.7847(9) 0.1793(7) 0.190(7) Uiso 1 1 d . . .
O5A O 0.0000 0.850(5) 0.113(4) 0.71(7) Uiso 1.063(14) 2 d SP A 2
O6A O -0.0310(16) 1.0000 0.1925(12) 0.38(2) Uiso 1.063(14) 2 d SP A 2
C16A C 0.2090(6) 0.4036(5) -0.0353(5) 0.078(4) Uiso 0.531(7) 1 d P A 2
C17A C 0.1994(4) 0.4488(4) -0.0347(4) 0.057(3) Uiso 0.531(7) 1 d P A 2
C22A C 0.2164(6) 0.2442(6) 0.1495(6) 0.083(4) Uiso 0.531(7) 1 d P . 2
C23A C 0.2089(5) 0.2476(4) 0.1984(4) 0.059(3) Uiso 0.531(7) 1 d P A 2
C30A C 0.4024(4) 0.2947(4) 0.0354(4) 0.060(3) Uiso 0.531(7) 1 d P A 2
C31A C 0.4495(5) 0.2967(5) 0.0360(5) 0.072(3) Uiso 0.531(7) 1 d P A 2
O5B O -0.0220(2) 0.9357(2) 0.2099(2) 0.0364(16) Uiso 0.469(7) 1 d P . 1
O6B O -0.0634(2) 0.9768(2) 0.2137(2) 0.0326(15) Uiso 0.469(7) 1 d P . 1
C16B C 0.2446(5) 0.4061(5) -0.0400(5) 0.055(3) Uiso 0.469(7) 1 d P A 1
C17B C 0.2377(5) 0.4552(5) -0.0380(5) 0.064(3) Uiso 0.469(7) 1 d P A 1
C22B C 0.2570(4) 0.2835(5) 0.1472(5) 0.055(3) Uiso 0.469(7) 1 d P . 1
C23B C 0.2316(4) 0.2129(4) 0.1978(4) 0.053(3) Uiso 0.469(7) 1 d P . 1
C30B C 0.4086(5) 0.2557(5) 0.0391(5) 0.060(3) Uiso 0.469(7) 1 d P . 1
C31B C 0.4575(10) 0.2577(10) 0.0297(9) 0.108(7) Uiso 0.469(7) 1 d P . 1
C21 C 0.0369(4) 1.0000 0.3986(4) 0.068(2) Uiso 1 2 d S . .
C34 C -0.1980(4) 0.9513(4) 0.2156(4) 0.103(3) Uiso 1 1 d D A .
C36 C -0.2213(5) 0.9693(5) 0.2520(4) 0.129(4) Uiso 1 1 d D . .
N6 N -0.193(3) 0.917(2) 0.166(2) 0.52(3) Uiso 1 1 d . . .
C11 C -0.0496(3) 0.8478(3) 0.2148(2) 0.0694(17) Uiso 1 1 d . . .
Zn1 Zn 0.0000 1.0000 0.19800(5) 0.0333(8) Uani 1 4 d S . .
Zn3 Zn 0.0000 1.0000 0.30270(5) 0.0332(8) Uani 1 4 d S . .
Zn2 Zn 0.2500 0.2500 0.05223(5) 0.0324(8) Uani 1 2 d S . .

loop_
_atom_site_aniso_label
_atom_site_aniso_U_11
_atom_site_aniso_U_22
_atom_site_aniso_U_33
_atom_site_aniso_U_23
_atom_site_aniso_U_13
_atom_site_aniso_U_12
O1 0.054(2) 0.039(3) 0.038(3) -0.0023(18) 0.000 0.000
O2 0.040(2) 0.062(3) 0.034(2) 0.000 -0.0079(19) 0.000
O3 0.145(5) 0.030(2) 0.056(3) 0.0019(17) 0.002(3) 0.026(2)
O4 0.0324(18) 0.176(6) 0.046(2) 0.002(3) 0.0113(17) -0.016(2)
N1 0.010(3) 0.068(8) 0.026(5) 0.000 0.000 0.000
N3 0.016(4) 0.079(8) 0.029(5) 0.000 0.000 0.0044(19)
N2 0.030(5) 0.055(7) 0.021(5) 0.000 0.000 0.000
C1 0.034(3) 0.042(3) 0.038(3) 0.000 0.000 0.005(2)
C2 0.065(5) 0.039(4) 0.053(5) 0.000 0.000 0.020(4)
C4 0.041(3) 0.038(3) 0.047(3) 0.000 0.000 0.012(2)
C5 0.032(2) 0.033(3) 0.048(4) 0.000 0.000 0.0030(19)
C6 0.103(7) 0.099(7) 0.156(10) -0.026(7) 0.006(6) -0.025(6)
C12 0.072(6) 0.061(5) 0.099(8) 0.009(5) 0.000 0.000
C20 0.087(12) 0.041(8) 0.031(9) 0.000 0.000 0.000
C18 0.046(3) 0.041(4) 0.064(4) 0.000 0.000 0.008(3)
C19 0.210(18) 0.053(5) 0.045(4) -0.014(3) 0.000 0.000
C24 0.055(7) 0.043(7) 0.030(8) 0.000 0.000 -0.003(3)
C29 0.037(6) 0.056(8) 0.026(8) 0.000 0.000 0.000
C26 0.047(4) 0.150(12) 0.042(4) 0.000 0.000(3) 0.000
C27 0.078(4) 0.115(7) 0.097(5) -0.008(5) 0.006(4) 0.001(4)
C33 0.056(5) 0.080(6) 0.077(6) 0.000 0.000 -0.002(4)
C35 0.041(4) 0.172(15) 0.078(6) 0.000 -0.013(4) 0.000
Zn1 0.0328(13) 0.0414(15) 0.0257(15) 0.000 0.000 0.000
Zn3 0.0296(13) 0.0450(16) 0.0248(14) 0.000 0.000 0.000
Zn2 0.0333(13) 0.0376(14) 0.0261(14) 0.000 0.000 0.0007(3)

loop_
_atom_type_symbol
_atom_type_description
_atom_type_scat_dispersion_real
_atom_type_scat_dispersion_imag
_atom_type_scat_source
C C 0.0181 0.0091 'International Tables Vol C Tables 4.2.6.8 and 6.1.1.4'
H H 0.0000 0.0000 'International Tables Vol C Tables 4.2.6.8 and 6.1.1.4'
N N 0.0311 0.0180 'International Tables Vol C Tables 4.2.6.8 and 6.1.1.4'
O O 0.0492 0.0322 'International Tables Vol C Tables 4.2.6.8 and 6.1.1.4'
Zn Zn -1.5491 0.6778 'International Tables Vol C Tables 4.2.6.8 and 6.1.1.4'

loop_
_geom_angle_atom_site_label_1
_geom_angle_atom_site_label_2
_geom_angle_atom_site_label_3
_geom_angle
_geom_angle_site_symmetry_1
_geom_angle_site_symmetry_3
C3 O1 C3 41.9(9) . 20
C3 O1 Zn3 125.9(6) . .
C3 O1 Zn3 125.9(6) 20 .
C7 O2 C7 41.2(10) 19_575 .
C7 O2 Zn3 120.8(6) 19_575 .
C7 O2 Zn3 120.8(6) . .
C5 O3 Zn2 128.2(4) . .
C1 O4 Zn2 123.5(4) . .
C21 N1 C21 111.8(15) . 2_575
C21 N1 Zn3 124.1(7) . .
C21 N1 Zn3 124.1(7) 2_575 .
C22A N3 C22A 106(2) 14 .
C22A N3 C22B 85.3(12) 14 14
C22A N3 C22B 55.2(10) . 14
C22A N3 C22B 55.2(10) 14 .
C22A N3 C22B 85.3(12) . .
C22B N3 C22B 114.7(17) 14 .
C22A N3 Zn2 127.2(10) 14 .
C22A N3 Zn2 127.2(10) . .
C22B N3 Zn2 122.6(9) 14 .
C22B N3 Zn2 122.6(9) . .
C10 N2 C10 112.0(16) . 2_575
C10 N2 Zn1 124.0(8) . .
C10 N2 Zn1 124.0(8) 2_575 .
O4 C1 O4 133.8(7) 18 .
O4 C1 C4 112.7(3) 18 .
O4 C1 C4 112.7(3) . .
C16A C2 C16A 104.9(15) . 18
C16A C2 C16B 42.1(8) . .
C16A C2 C16B 124.7(10) 18 .
C16A C2 C16B 124.7(10) . 18
C16A C2 C16B 42.1(8) 18 18
C16B C2 C16B 111.7(13) . 18
C16A C2 C5 120.3(8) . .
C16A C2 C5 120.3(8) 18 .
C16B C2 C5 115.0(6) . .
C16B C2 C5 115.0(6) 18 .
C3 C3 O5B 95.8(6) 20 .
C3 C3 O1 69.0(5) 20 .
O5B C3 O1 127.3(10) . .
C3 C3 C6 96.7(7) 20 .
O5B C3 C6 118.6(11) . .
O1 C3 C6 113.2(11) . .
C3 C3 O5B 49.9(4) 20 20
O5B C3 O5B 45.9(6) . 20
O1 C3 O5B 102.0(7) . 20
C6 C3 O5B 116.9(10) . 20
C3 C3 C6 51.4(6) 20 20
O5B C3 C6 116.7(10) . 20
O1 C3 C6 93.1(8) . 20
C6 C3 C6 45.3(10) . 20
O5B C3 C6 84.0(8) 20 20
C30A C4 C30A 99.4(11) 18 .
C30A C4 C30B 50.1(8) 18 18
C30A C4 C30B 128.9(10) . 18
C30A C4 C30B 128.9(10) 18 .
C30A C4 C30B 50.1(8) . .
C30B C4 C30B 112.6(13) 18 .
C30A C4 C1 115.0(6) 18 .
C30A C4 C1 115.0(6) . .
C30B C4 C1 115.3(7) 18 .
C30B C4 C1 115.3(7) . .
O3 C5 O3 128.0(7) 18 .
O3 C5 C2 115.9(3) 18 .
O3 C5 C2 115.9(3) . .
C6 C6 C11 120.5(6) 20 .
C6 C6 C3 83.3(7) 20 .
C11 C6 C3 116.9(13) . .
C6 C6 C12 63.7(6) 20 .
C11 C6 C12 121.8(10) . .
C3 C6 C12 121.1(11) . .
C6 C6 C3 51.4(6) 20 20
C11 C6 C3 128.7(11) . 20
C3 C6 C3 31.9(8) . 20
C12 C6 C3 99.8(9) . 20
C7 C7 O6B 100.0(6) 19_575 .
C7 C7 O2 69.4(5) 19_575 .
O6B C7 O2 132.5(10) . .
C7 C7 C8 96.1(6) 19_575 .
O6B C7 C8 112.5(9) . .
O2 C7 C8 114.6(8) . .
C7 C7 O6B 47.8(4) 19_575 19_575
O6B C7 O6B 52.1(6) . 19_575
O2 C7 O6B 103.1(7) . 19_575
C8 C7 O6B 111.9(8) . 19_575
C7 C7 C8 52.8(5) 19_575 19_575
O6B C7 C8 115.2(8) . 19_575
O2 C7 C8 95.3(7) . 19_575
C8 C7 C8 43.2(7) . 19_575
O6B C7 C8 80.6(6) 19_575 19_575
C8 C8 C27 119.9(6) 19_575 .
C8 C8 C26 63.9(4) 19_575 .
C27 C8 C26 131.2(9) . .
C8 C8 C7 83.9(6) 19_575 .
C27 C8 C7 115.6(8) . .
C26 C8 C7 113.3(9) . .
C8 C8 C7 52.8(5) 19_575 19_575
C27 C8 C7 127.2(8) . 19_575
C26 C8 C7 95.1(7) . 19_575
C7 C8 C7 31.1(8) . 19_575
N2 C10 C19 126.2(12) . .
C14 C12 C6 124.8(12) . .
C14 C12 C6 124.8(12) . 20
C6 C12 C6 52.6(11) . 20
C13 C13 C15 126(2) 8_565 .
C13 C13 C14 121.4(17) 8_565 .
C15 C13 C14 111.2(13) . .
C13 C13 C13 89.998(5) 8_565 20
C15 C13 C13 111.2(9) . 20
C14 C13 C13 55.6(7) . 20
C12 C14 C13 116.8(13) . .
C12 C14 C13 116.8(13) . 20
C13 C14 C13 68.8(14) . 20
C11 C15 C13 129.6(13) . .
C11 C15 N4 109.3(15) . .
C13 C15 N4 121.0(17) . .
C19 C20 C19 108.0(14) 2_575 .
C19 C20 C20 126.0(7) 2_575 17_575
C19 C20 C20 126.0(7) . 17_575
C17A C18 C17A 96.1(11) . 18
C17A C18 C17B 118.8(9) . 18
C17A C18 C17B 45.4(8) 18 18
C17A C18 C17B 45.4(8) . .
C17A C18 C17B 118.8(9) 18 .
C17B C18 C17B 105.6(13) 18 .
C17A C18 C18 125.4(5) . 19_565
C17A C18 C18 125.4(5) 18 19_565
C17B C18 C18 115.7(7) 18 19_565
C17B C18 C18 115.6(7) . 19_565
C20 C19 C10 123.7(11) . .
C23A C24 C23A 116.0(16) . 14
C23A C24 C23B 51.8(8) . .
C23A C24 C23B 94.3(10) 14 .
C23A C24 C23B 94.3(10) . 14
C23A C24 C23B 51.8(8) 14 14
C23B C24 C23B 118.1(14) . 14
C23A C24 C24 122.0(8) . 11
C23A C24 C24 122.0(8) 14 11
C23B C24 C24 121.0(7) . 11
C23B C24 C24 121.0(7) 14 11
C28 C29 C28 114.3(16) 2_575 .
C28 C29 C29 122.8(8) 2_575 17_576
C28 C29 C29 122.8(8) . 17_576
C29 C28 C21 119.1(12) . .
C35 C26 C8 115.1(9) . 19_575
C35 C26 C8 115.1(9) . .
C8 C26 C8 52.1(8) 19_575 .
C34 C27 C8 113.0(10) . .
N5 O7 N5 114.0(18) . 19_565
O7 N5 O8 123.3(19) . .
O7 N5 C17A 111.9(13) . .
O8 N5 C17A 124.3(19) . .
C31B C33 C31B 96(3) 18 .
C31B C33 C33 114.0(14) 18 3_655
C31B C33 C33 114.0(14) . 3_655
C31B C33 C31A 124.6(16) 18 .
C31B C33 C31A 54.7(14) . .
C33 C33 C31A 120.6(7) 3_655 .
C31B C33 C31A 54.7(14) 18 18
C31B C33 C31A 124.6(16) . 18
C33 C33 C31A 120.6(7) 3_655 18
C31A C33 C31A 101.1(14) . 18
C26 C35 C36 110.4(9) . 19_575
C26 C35 C36 110.4(9) . .
C36 C35 C36 80.2(13) 19_575 .
O10 N4 O9 140(3) . .
O10 N4 C15 93(3) . .
O9 N4 C15 114(2) . .
C2 C16A C17A 120.9(13) . .
C16A C17A C18 120.9(11) . .
C16A C17A N5 114.3(12) . .
C18 C17A N5 124.8(11) . .
N3 C22A C23A 134.3(16) . .
N3 C22A C22A 37.2(10) . 14
C23A C22A C22A 97.3(9) . 14
C24 C23A C22A 114.0(13) . .
C31A C30A C4 112.7(11) . .
C30A C31A C33 118.8(13) . .
O5B O5B C3 84.2(6) 20 .
O5B O5B C3 49.9(4) 20 20
C3 O5B C3 34.4(8) . 20
O5B O5B O6B 133.1(3) 20 .
C3 O5B O6B 109.6(7) . .
C3 O5B O6B 130.2(6) 20 .
O5B O5B Zn1 72.61(19) 20 .
C3 O5B Zn1 123.1(7) . .
C3 O5B Zn1 104.5(5) 20 .
O6B O5B Zn1 62.2(3) . .
C7 O6B O6B 80.1(6) . 19_575
C7 O6B O5B 118.6(7) . .
O6B O6B O5B 136.6(3) 19_575 .
C7 O6B C7 32.2(8) . 19_575
O6B O6B C7 47.8(4) 19_575 19_575
O5B O6B C7 138.9(6) . 19_575
C7 O6B Zn1 122.6(6) . .
O6B O6B Zn1 69.22(18) 19_575 .
O5B O6B Zn1 67.9(3) . .
C7 O6B Zn1 102.3(5) 19_575 .
C17B C16B C2 113.0(11) . .
C18 C17B C16B 121.1(12) . .
N3 C22B C23B 128.1(13) . 14
C24 C23B C22B 111.9(10) . 14
C31B C30B C4 106.4(15) . .
C33 C31B C30B 125(2) . .
C33 C31B C31B 42.1(13) . 18
C30B C31B C31B 101.6(12) . 18
N1 C21 C28 127.8(11) . .
C27 C34 C36 116.6(11) . .
C27 C34 N6 88(2) . .
C36 C34 N6 155(2) . .
C34 C36 C35 131.0(13) . .
C34 C36 C36 114.3(12) . 11_455
C35 C36 C36 111.4(10) . 11_455
C34 C36 C36 113.0(8) . 19_575
C35 C36 C36 49.9(7) . 19_575
C36 C36 C36 90.000(3) 11_455 19_575
C15 C11 C6 115.3(10) . .
O6A Zn1 O6A 158(5) . 2_575
O6A Zn1 O6B 158.8(5) . 2_575
O6A Zn1 O6B 32.6(18) 2_575 2_575
O6A Zn1 O6B 32.6(18) . 19_575
O6A Zn1 O6B 158.8(5) 2_575 19_575
O6B Zn1 O6B 129.2(4) 2_575 19_575
O6A Zn1 O6B 158.8(5) . 20
O6A Zn1 O6B 32.6(18) 2_575 20
O6B Zn1 O6B 41.6(4) 2_575 20
O6B Zn1 O6B 152.2(4) 19_575 20
O6A Zn1 O6B 32.6(18) . .
O6A Zn1 O6B 158.8(5) 2_575 .
O6B Zn1 O6B 152.2(4) 2_575 .
O6B Zn1 O6B 41.6(4) 19_575 .
O6B Zn1 O6B 129.2(4) 20 .
O6A Zn1 O5B 74.9(6) . 19_575
O6A Zn1 O5B 109.0(4) 2_575 19_575
O6B Zn1 O5B 84.0(3) 2_575 19_575
O6B Zn1 O5B 49.9(2) 19_575 19_575
O6B Zn1 O5B 124.1(3) 20 19_575
O6B Zn1 O5B 91.2(3) . 19_575
O6A Zn1 O5B 109.0(3) . 2_575
O6A Zn1 O5B 74.9(6) 2_575 2_575
O6B Zn1 O5B 49.9(2) 2_575 2_575
O6B Zn1 O5B 84.0(3) 19_575 2_575
O6B Zn1 O5B 91.2(3) 20 2_575
O6B Zn1 O5B 124.1(3) . 2_575
O5B Zn1 O5B 34.8(4) 19_575 2_575
O6A Zn1 O5B 74.9(6) . .
O6A Zn1 O5B 109.0(3) 2_575 .
O6B Zn1 O5B 124.1(3) 2_575 .
O6B Zn1 O5B 91.2(3) 19_575 .
O6B Zn1 O5B 84.0(3) 20 .
O6B Zn1 O5B 49.9(2) . .
O5B Zn1 O5B 139.6(4) 19_575 .
O5B Zn1 O5B 160.0(4) 2_575 .
O6A Zn1 O5B 109.0(3) . 20
O6A Zn1 O5B 74.9(6) 2_575 20
O6B Zn1 O5B 91.2(3) 2_575 20
O6B Zn1 O5B 124.1(3) 19_575 20
O6B Zn1 O5B 49.9(2) 20 20
O6B Zn1 O5B 84.0(3) . 20
O5B Zn1 O5B 160.0(4) 19_575 20
O5B Zn1 O5B 139.6(4) 2_575 20
O5B Zn1 O5B 34.8(4) . 20
O6A Zn1 N2 79(2) . .
O6A Zn1 N2 79(2) 2_575 .
O6B Zn1 N2 103.92(18) 2_575 .
O6B Zn1 N2 103.92(18) 19_575 .
O6B Zn1 N2 103.92(18) 20 .
O6B Zn1 N2 103.92(18) . .
O5B Zn1 N2 100.0(2) 19_575 .
O5B Zn1 N2 100.0(2) 2_575 .
O5B Zn1 N2 100.0(2) . .
O5B Zn1 N2 100.0(2) 20 .
O6A Zn1 Zn3 101(2) . .
O6A Zn1 Zn3 101(2) 2_575 .
O6B Zn1 Zn3 76.08(18) 2_575 .
O6B Zn1 Zn3 76.08(18) 19_575 .
O6B Zn1 Zn3 76.08(18) 20 .
O6B Zn1 Zn3 76.08(18) . .
O5B Zn1 Zn3 80.0(2) 19_575 .
O5B Zn1 Zn3 80.0(2) 2_575 .
O5B Zn1 Zn3 80.0(2) . .
O5B Zn1 Zn3 80.0(2) 20 .
N2 Zn1 Zn3 180.000(1) . .
O2 Zn3 O2 158.6(4) . 2_575
O2 Zn3 O1 87.49(5) . 2_575
O2 Zn3 O1 87.49(5) 2_575 2_575
O2 Zn3 O1 87.49(5) . .
O2 Zn3 O1 87.49(5) 2_575 .
O1 Zn3 O1 152.7(3) 2_575 .
O2 Zn3 N1 100.68(18) . .
O2 Zn3 N1 100.67(18) 2_575 .
O1 Zn3 N1 103.66(16) 2_575 .
O1 Zn3 N1 103.66(16) . .
O2 Zn3 Zn1 79.32(18) . .
O2 Zn3 Zn1 79.33(18) 2_575 .
O1 Zn3 Zn1 76.34(16) 2_575 .
O1 Zn3 Zn1 76.34(16) . .
N1 Zn3 Zn1 180.000(2) . .
O4 Zn2 O4 157.1(3) 14 .
O4 Zn2 O3 85.3(3) 14 14
O4 Zn2 O3 89.8(3) . 14
O4 Zn2 O3 89.8(3) 14 .
O4 Zn2 O3 85.3(3) . .
O3 Zn2 O3 155.2(3) 14 .
O4 Zn2 N3 101.44(16) 14 .
O4 Zn2 N3 101.44(16) . .
O3 Zn2 N3 102.38(16) 14 .
O3 Zn2 N3 102.38(16) . .
O4 Zn2 Zn2 78.56(16) 14 29
O4 Zn2 Zn2 78.56(16) . 29
O3 Zn2 Zn2 77.62(16) 14 29
O3 Zn2 Zn2 77.62(16) . 29
N3 Zn2 Zn2 180.0 . 29

loop_
_geom_bond_atom_site_label_1
_geom_bond_atom_site_label_2
_geom_bond_distance
_geom_bond_site_symmetry_2
O1 C3 1.354(12) .
O1 C3 1.354(12) 20
O1 Zn3 2.047(5) .
O2 C7 1.343(11) 19_575
O2 C7 1.343(11) .
O2 Zn3 1.893(5) .
O3 C5 1.263(6) .
O3 Zn2 2.037(4) .
O4 C1 1.298(6) .
O4 Zn2 1.906(4) .
N1 C21 1.249(14) .
N1 C21 1.249(14) 2_575
N1 Zn3 2.186(15) .
N3 C22A 1.20(2) 14
N3 C22A 1.20(2) .
N3 C22B 1.218(15) 14
N3 C22B 1.218(15) .
N3 Zn2 2.200(15) .
N2 C10 1.290(16) .
N2 C10 1.290(16) 2_575
N2 Zn1 2.182(15) .
C1 O4 1.298(6) 18
C1 C4 1.468(9) .
C2 C16A 1.341(17) .
C2 C16A 1.341(17) 18
C2 C16B 1.456(16) .
C2 C16B 1.456(16) 18
C2 C5 1.519(10) .
C3 C3 0.97(2) 20
C3 O5B 1.314(13) .
C3 C6 1.432(17) .
C3 O5B 1.709(13) 20
C3 C6 1.820(16) 20
C4 C30A 1.399(13) 18
C4 C30A 1.399(13) .
C4 C30B 1.413(15) 18
C4 C30B 1.413(15) .
C5 O3 1.263(6) 18
C6 C6 1.30(3) 20
C6 C11 1.461(14) .
C6 C12 1.470(19) .
C6 C3 1.820(16) 20
C7 C7 0.94(2) 19_575
C7 O6B 1.312(11) .
C7 C8 1.458(14) .
C7 O6B 1.744(12) 19_575
C7 C8 1.819(14) 19_575
C8 C8 1.253(19) 19_575
C8 C27 1.399(11) .
C8 C26 1.427(11) .
C8 C7 1.819(14) 19_575
C10 C19 1.432(16) .
C12 C14 1.36(2) .
C12 C6 1.470(19) 20
C13 C13 1.24(3) 8_565
C13 C15 1.48(2) .
C13 C14 1.67(2) .
C13 C13 1.89(3) 20
C14 C13 1.67(2) 20
C15 C11 1.396(18) .
C15 N4 1.52(2) .
C20 C19 1.391(15) 2_575
C20 C19 1.391(15) .
C20 C20 1.61(4) 17_575
C18 C17A 1.404(13) .
C18 C17A 1.404(13) 18
C18 C17B 1.436(16) 18
C18 C17B 1.436(16) .
C18 C18 1.452(15) 19_565
C24 C23A 1.362(16) .
C24 C23A 1.362(16) 14
C24 C23B 1.434(15) .
C24 C23B 1.434(15) 14
C24 C24 1.67(3) 11
C29 C28 1.349(16) 2_575
C29 C28 1.349(16) .
C29 C29 1.61(3) 17_576
C28 C21 1.519(17) .
C26 C35 1.310(13) .
C26 C8 1.427(11) 19_575
C27 C34 1.270(16) .
O7 N5 1.239(19) .
O7 N5 1.239(19) 19_565
O9 N4 1.32(3) .
N5 O8 1.32(3) .
N5 C17A 1.518(19) .
C33 C31B 1.20(3) 18
C33 C31B 1.20(3) .
C33 C33 1.41(2) 3_655
C33 C31A 1.402(16) .
C33 C31A 1.402(16) 18
C35 C36 1.433(13) 19_575
C35 C36 1.433(13) .
O10 N4 1.15(4) .
O6A Zn1 0.88(5) .
C16A C17A 1.39(2) .
C22A C23A 1.49(2) .
C22A C22A 1.92(4) 14
C30A C31A 1.323(19) .
O5B O5B 1.233(14) 20
O5B C3 1.709(13) 20
O5B O6B 1.702(8) .
O5B Zn1 2.063(7) .
O6B O6B 1.398(13) 19_575
O6B C7 1.744(12) 19_575
O6B Zn1 1.970(6) .
C16B C17B 1.49(2) .
C22B C23B 1.561(18) 14
C23B C22B 1.561(18) 14
C30B C31B 1.40(3) .
C31B C31B 1.79(5) 18
C34 C36 1.387(13) .
C34 N6 1.83(6) .
C36 C36 1.62(3) 11_455
C36 C36 1.85(3) 19_575
Zn1 O6A 0.88(5) 2_575
Zn1 O6B 1.970(6) 2_575
Zn1 O6B 1.970(6) 19_575
Zn1 O6B 1.970(6) 20
Zn1 O5B 2.063(7) 19_575
Zn1 O5B 2.063(7) 2_575
Zn1 O5B 2.063(7) 20
Zn1 Zn3 3.151(3) .
Zn3 O2 1.893(5) 2_575
Zn3 O1 2.047(5) 2_575
Zn2 O4 1.906(4) 14
Zn2 O3 2.037(4) 14
Zn2 Zn2 3.143(3) 29

loop_
_geom_torsion_atom_site_label_1
_geom_torsion_atom_site_label_2
_geom_torsion_atom_site_label_3
_geom_torsion_atom_site_label_4
_geom_torsion
_geom_torsion_site_symmetry_1
_geom_torsion_site_symmetry_4
Zn2 O4 C1 O4 19.1(17) . 18
Zn2 O4 C1 C4 -173.0(5) . .
Zn3 O1 C3 C3 106.1(5) . 20
C3 O1 C3 O5B -81.0(11) 20 .
Zn3 O1 C3 O5B 25.1(13) . .
C3 O1 C3 C6 88.3(9) 20 .
Zn3 O1 C3 C6 -165.6(7) . .
C3 O1 C3 O5B -38.1(7) 20 20
Zn3 O1 C3 O5B 68.0(8) . 20
C3 O1 C3 C6 46.4(7) 20 20
Zn3 O1 C3 C6 152.5(5) . 20
O4 C1 C4 C30A 28.0(10) 18 18
O4 C1 C4 C30A -142.5(8) . 18
O4 C1 C4 C30A 142.5(8) 18 .
O4 C1 C4 C30A -28.0(10) . .
O4 C1 C4 C30B -27.8(11) 18 18
O4 C1 C4 C30B 161.7(9) . 18
O4 C1 C4 C30B -161.7(9) 18 .
O4 C1 C4 C30B 27.8(11) . .
Zn2 O3 C5 O3 8.7(15) . 18
Zn2 O3 C5 C2 -176.0(6) . .
C16A C2 C5 O3 21.3(13) . 18
C16A C2 C5 O3 154.5(10) 18 18
C16B C2 C5 O3 -26.2(12) . 18
C16B C2 C5 O3 -158.0(8) 18 18
C16A C2 C5 O3 -154.5(10) . .
C16A C2 C5 O3 -21.3(13) 18 .
C16B C2 C5 O3 158.0(8) . .
C16B C2 C5 O3 26.2(12) 18 .
C3 C3 C6 C6 0.0 20 20
O5B C3 C6 C6 100.3(9) . 20
O1 C3 C6 C6 -70.0(7) . 20
O5B C3 C6 C6 48.1(7) 20 20
C3 C3 C6 C11 -120.9(9) 20 .
O5B C3 C6 C11 -20.6(16) . .
O1 C3 C6 C11 169.1(8) . .
O5B C3 C6 C11 -72.8(12) 20 .
C6 C3 C6 C11 -120.9(9) 20 .
C3 C3 C6 C12 53.8(11) 20 .
O5B C3 C6 C12 154.1(10) . .
O1 C3 C6 C12 -16.2(16) . .
O5B C3 C6 C12 101.8(13) 20 .
C6 C3 C6 C12 53.8(11) 20 .
O5B C3 C6 C3 100.3(9) . 20
O1 C3 C6 C3 -70.0(7) . 20
O5B C3 C6 C3 48.1(7) 20 20
C6 C3 C6 C3 0.0 20 20
Zn3 O2 C7 C7 -102.9(4) . 19_575
C7 O2 C7 O6B 84.6(12) 19_575 .
Zn3 O2 C7 O6B -18.3(14) . .
C7 O2 C7 C8 -87.3(9) 19_575 .
Zn3 O2 C7 C8 169.8(6) . .
C7 O2 C7 O6B 34.6(7) 19_575 19_575
Zn3 O2 C7 O6B -68.4(7) . 19_575
C7 O2 C7 C8 -47.0(6) 19_575 19_575
Zn3 O2 C7 C8 -149.9(4) . 19_575
C7 C7 C8 C8 0.006(1) 19_575 19_575
O6B C7 C8 C8 -103.4(8) . 19_575
O2 C7 C8 C8 70.1(8) . 19_575
O6B C7 C8 C8 -46.8(6) 19_575 19_575
C7 C7 C8 C27 120.4(9) 19_575 .
O6B C7 C8 C27 16.9(14) . .
O2 C7 C8 C27 -169.5(8) . .
O6B C7 C8 C27 73.6(11) 19_575 .
C8 C7 C8 C27 120.4(9) 19_575 .
C7 C7 C8 C26 -58.2(7) 19_575 .
O6B C7 C8 C26 -161.7(8) . .
O2 C7 C8 C26 11.9(13) . .
O6B C7 C8 C26 -105.0(8) 19_575 .
C8 C7 C8 C26 -58.2(7) 19_575 .
O6B C7 C8 C7 -103.4(8) . 19_575
O2 C7 C8 C7 70.1(8) . 19_575
O6B C7 C8 C7 -46.8(6) 19_575 19_575
C8 C7 C8 C7 -0.006(1) 19_575 19_575
C10 N2 C10 C19 -0.004(5) 2_575 .
Zn1 N2 C10 C19 180.000(3) . .
C6 C6 C12 C14 -110.1(11) 20 .
C11 C6 C12 C14 1.0(17) . .
C3 C6 C12 C14 -173.4(10) . .
C3 C6 C12 C14 -147.7(9) 20 .
C11 C6 C12 C6 111.1(9) . 20
C3 C6 C12 C6 -63.3(13) . 20
C3 C6 C12 C6 -37.7(9) 20 20
C6 C12 C14 C13 -6.6(16) . .
C6 C12 C14 C13 -71.9(10) 20 .
C6 C12 C14 C13 71.9(10) . 20
C6 C12 C14 C13 6.6(16) 20 20
C13 C13 C14 C12 175.5(15) 8_565 .
C15 C13 C14 C12 8.5(17) . .
C13 C13 C14 C12 110.2(13) 20 .
C13 C13 C14 C13 65.3(19) 8_565 20
C15 C13 C14 C13 -101.8(12) . 20
C13 C13 C15 C11 -172.3(13) 8_565 .
C14 C13 C15 C11 -6(2) . .
C13 C13 C15 C11 -65.9(16) 20 .
C13 C13 C15 N4 13(2) 8_565 .
C14 C13 C15 N4 179.1(14) . .
C13 C13 C15 N4 119.1(14) 20 .
C19 C20 C19 C10 0.003(5) 2_575 .
C20 C20 C19 C10 179.996(4) 17_575 .
N2 C10 C19 C20 0.000(6) . .
C28 C29 C28 C21 0.003(2) 2_575 .
C29 C29 C28 C21 179.997(2) 17_576 .
C8 C8 C26 C35 103.3(6) 19_575 .
C27 C8 C26 C35 -4.8(14) . .
C7 C8 C26 C35 173.5(7) . .
C7 C8 C26 C35 147.3(6) 19_575 .
C27 C8 C26 C8 -108.1(11) . 19_575
C7 C8 C26 C8 70.2(9) . 19_575
C7 C8 C26 C8 44.1(6) 19_575 19_575
C8 C8 C27 C34 -84.0(11) 19_575 .
C26 C8 C27 C34 -3.7(18) . .
C7 C8 C27 C34 178.0(11) . .
C7 C8 C27 C34 -148.0(11) 19_575 .
N5 O7 N5 O8 -81(3) 19_565 .
N5 O7 N5 C17A 92.0(17) 19_565 .
C8 C26 C35 C36 -14.4(11) 19_575 19_575
C8 C26 C35 C36 -72.4(9) . 19_575
C8 C26 C35 C36 72.4(9) 19_575 .
C8 C26 C35 C36 14.4(11) . .
C11 C15 N4 O10 50(3) . .
C13 C15 N4 O10 -134(3) . .
C11 C15 N4 O9 -161(2) . .
C13 C15 N4 O9 15(3) . .
C16A C2 C16A C17A 37(2) 18 .
C16B C2 C16A C17A -89.2(17) . .
C16B C2 C16A C17A -5(2) 18 .
C5 C2 C16A C17A 176.0(11) . .
C2 C16A C17A C18 9(2) . .
C2 C16A C17A N5 -173.0(13) . .
C17A C18 C17A C16A -50.0(15) 18 .
C17B C18 C17A C16A -8.4(16) 18 .
C17B C18 C17A C16A 75.1(14) . .
C18 C18 C17A C16A 167.7(9) 19_565 .
C17A C18 C17A N5 132.7(10) 18 .
C17B C18 C17A N5 174.4(12) 18 .
C17B C18 C17A N5 -102.1(16) . .
C18 C18 C17A N5 -9.6(15) 19_565 .
O7 N5 C17A C16A 155.6(14) . .
O8 N5 C17A C16A -32(2) . .
O7 N5 C17A C18 -27.0(19) . .
O8 N5 C17A C18 146(2) . .
C22A N3 C22A C23A 7.4(13) 14 .
C22B N3 C22A C23A 80(2) 14 .
C22B N3 C22A C23A -44.4(19) . .
Zn2 N3 C22A C23A -172.5(13) . .
C22B N3 C22A C22A 72.8(11) 14 14
C22B N3 C22A C22A -51.9(9) . 14
Zn2 N3 C22A C22A -179.994(1) . 14
C23A C24 C23A C22A 4.8(8) 14 .
C23B C24 C23A C22A -68.9(12) . .
C23B C24 C23A C22A 53.9(12) 14 .
C24 C24 C23A C22A -175.2(8) 11 .
N3 C22A C23A C24 -14(2) . .
C22A C22A C23A C24 -9.5(16) 14 .
C30A C4 C30A C31A -61.9(15) 18 .
C30B C4 C30A C31A -16.4(17) 18 .
C30B C4 C30A C31A 71.8(13) . .
C1 C4 C30A C31A 174.8(10) . .
C4 C30A C31A C33 7.4(18) . .
C31B C33 C31A C30A -8(3) 18 .
C31B C33 C31A C30A -78(2) . .
C33 C33 C31A C30A -177.7(10) 3_655 .
C31A C33 C31A C30A 46(2) 18 .
C3 C3 O5B O5B -0.002(3) 20 20
O1 C3 O5B O5B 68.0(10) . 20
C6 C3 O5B O5B -100.8(10) . 20
C6 C3 O5B O5B -49.4(8) 20 20
O1 C3 O5B C3 68.0(10) . 20
C6 C3 O5B C3 -100.8(10) . 20
O5B C3 O5B C3 0.002(2) 20 20
C6 C3 O5B C3 -49.4(8) 20 20
C3 C3 O5B O6B -133.9(4) 20 .
O1 C3 O5B O6B -65.9(12) . .
C6 C3 O5B O6B 125.3(10) . .
O5B C3 O5B O6B -133.9(4) 20 .
C6 C3 O5B O6B 176.7(7) 20 .
C3 C3 O5B Zn1 -64.9(6) 20 .
O1 C3 O5B Zn1 3.1(14) . .
C6 C3 O5B Zn1 -165.7(8) . .
O5B C3 O5B Zn1 -64.9(6) 20 .
C6 C3 O5B Zn1 -114.3(9) 20 .
C7 C7 O6B O6B -0.003(6) 19_575 19_575
O2 C7 O6B O6B -71.1(11) . 19_575
C8 C7 O6B O6B 100.9(9) . 19_575
C8 C7 O6B O6B 53.5(7) 19_575 19_575
C7 C7 O6B O5B 138.1(5) 19_575 .
O2 C7 O6B O5B 67.0(14) . .
C8 C7 O6B O5B -121.0(9) . .
O6B C7 O6B O5B 138.1(5) 19_575 .
C8 C7 O6B O5B -168.4(6) 19_575 .
O2 C7 O6B C7 -71.1(11) . 19_575
C8 C7 O6B C7 100.9(9) . 19_575
O6B C7 O6B C7 0.003(5) 19_575 19_575
C8 C7 O6B C7 53.5(7) 19_575 19_575
C7 C7 O6B Zn1 57.3(5) 19_575 .
O2 C7 O6B Zn1 -13.8(15) . .
C8 C7 O6B Zn1 158.2(7) . .
O6B C7 O6B Zn1 57.3(5) 19_575 .
C8 C7 O6B Zn1 110.8(7) 19_575 .
O5B O5B O6B C7 -99.0(8) 20 .
C3 O5B O6B C7 1.8(11) . .
C3 O5B O6B C7 -30.4(12) 20 .
Zn1 O5B O6B C7 -116.1(8) . .
O5B O5B O6B O6B 7.8(6) 20 19_575
C3 O5B O6B O6B 108.6(7) . 19_575
C3 O5B O6B O6B 76.5(9) 20 19_575
Zn1 O5B O6B O6B -9.3(4) . 19_575
O5B O5B O6B C7 -66.2(10) 20 19_575
C3 O5B O6B C7 34.6(12) . 19_575
C3 O5B O6B C7 2.4(13) 20 19_575
Zn1 O5B O6B C7 -83.4(8) . 19_575
O5B O5B O6B Zn1 17.1(3) 20 .
C3 O5B O6B Zn1 117.9(7) . .
C3 O5B O6B Zn1 85.8(8) 20 .
C16A C2 C16B C17B 73.1(14) . .
C16A C2 C16B C17B 0.6(18) 18 .
C16B C2 C16B C17B -45.3(16) 18 .
C5 C2 C16B C17B -178.6(9) . .
C17A C18 C17B C16B -71.0(13) . .
C17A C18 C17B C16B -2.8(16) 18 .
C17B C18 C17B C16B 44.4(18) 18 .
C18 C18 C17B C16B 173.6(9) 19_565 .
C2 C16B C17B C18 -1.5(17) . .
C22A N3 C22B C23B -50.6(14) 14 14
C22A N3 C22B C23B 62.0(14) . 14
C22B N3 C22B C23B 13.9(9) 14 14
Zn2 N3 C22B C23B -166.1(9) . 14
C23A C24 C23B C22B 81.5(11) . 14
C23A C24 C23B C22B -38.6(11) 14 14
C23B C24 C23B C22B 9.8(6) 14 14
C24 C24 C23B C22B -170.2(6) 11 14
C30A C4 C30B C31B -21.1(19) 18 .
C30A C4 C30B C31B -87.4(16) . .
C30B C4 C30B C31B 35(2) 18 .
C1 C4 C30B C31B 170.2(14) . .
C31B C33 C31B C30B -66(3) 18 .
C33 C33 C31B C30B 174.2(18) 3_655 .
C31A C33 C31B C30B 63(2) . .
C31A C33 C31B C30B -16(4) 18 .
C33 C33 C31B C31B -120(2) 3_655 18
C31A C33 C31B C31B 128.9(15) . 18
C31A C33 C31B C31B 50.5(14) 18 18
C4 C30B C31B C33 20(3) . .
C4 C30B C31B C31B -19.0(11) . 18
C21 N1 C21 C28 -0.003(2) 2_575 .
Zn3 N1 C21 C28 180.000(1) . .
C29 C28 C21 N1 0.000(2) . .
C8 C27 C34 C36 -0.1(18) . .
C8 C27 C34 N6 -175(2) . .
C27 C34 C36 C35 14(2) . .
N6 C34 C36 C35 -179(5) . .
C27 C34 C36 C36 170.7(10) . 11_455
N6 C34 C36 C36 -22(6) . 11_455
C27 C34 C36 C36 69.7(13) . 19_575
N6 C34 C36 C36 -123(5) . 19_575
C26 C35 C36 C34 -21.3(19) . .
C36 C35 C36 C34 86.9(17) 19_575 .
C26 C35 C36 C36 -179.0(9) . 11_455
C36 C35 C36 C36 -70.8(12) 19_575 11_455
C26 C35 C36 C36 -108.2(10) . 19_575
C13 C15 C11 C6 1(2) . .
N4 C15 C11 C6 176.1(13) . .
C6 C6 C11 C15 78.6(10) 20 .
C3 C6 C11 C15 177.1(11) . .
C12 C6 C11 C15 2.5(16) . .
C3 C6 C11 C15 141.5(12) 20 .
C7 O6B Zn1 O6A -116(3) . .
O6B O6B Zn1 O6A -54(3) 19_575 .
O5B O6B Zn1 O6A 133(3) . .
C7 O6B Zn1 O6A -89(3) 19_575 .
C7 O6B Zn1 O6A 106(7) . 2_575
O6B O6B Zn1 O6A 168(7) 19_575 2_575
O5B O6B Zn1 O6A -5(7) . 2_575
C7 O6B Zn1 O6A 133(7) 19_575 2_575
C7 O6B Zn1 O6B 22.1(7) . 2_575
O6B O6B Zn1 O6B 84.61(8) 19_575 2_575
O5B O6B Zn1 O6B -88.6(3) . 2_575
C7 O6B Zn1 O6B 49.5(4) 19_575 2_575
C7 O6B Zn1 O6B -62.5(7) . 19_575
O5B O6B Zn1 O6B -173.2(3) . 19_575
C7 O6B Zn1 O6B -35.1(5) 19_575 19_575
C7 O6B Zn1 O6B 80.6(9) . 20
O6B O6B Zn1 O6B 143.1(4) 19_575 20
O5B O6B Zn1 O6B -30.1(6) . 20
C7 O6B Zn1 O6B 108.0(5) 19_575 20
C7 O6B Zn1 O5B -57.3(8) . 19_575
O6B O6B Zn1 O5B 5.2(2) 19_575 19_575
O5B O6B Zn1 O5B -168.0(5) . 19_575
C7 O6B Zn1 O5B -29.9(5) 19_575 19_575
C7 O6B Zn1 O5B -45.3(8) . 2_575
O6B O6B Zn1 O5B 17.2(2) 19_575 2_575
O5B O6B Zn1 O5B -156.0(5) . 2_575
C7 O6B Zn1 O5B -17.9(5) 19_575 2_575
C7 O6B Zn1 O5B 110.7(8) . .
O6B O6B Zn1 O5B 173.2(3) 19_575 .
C7 O6B Zn1 O5B 138.1(6) 19_575 .
C7 O6B Zn1 O5B 103.3(8) . 20
O6B O6B Zn1 O5B 165.8(2) 19_575 20
O5B O6B Zn1 O5B -7.42(17) . 20
C7 O6B Zn1 O5B 130.6(5) 19_575 20
C7 O6B Zn1 N2 -157.9(7) . .
O6B O6B Zn1 N2 -95.39(8) 19_575 .
O5B O6B Zn1 N2 91.4(3) . .
C7 O6B Zn1 N2 -130.5(4) 19_575 .
C7 O6B Zn1 Zn3 22.1(7) . .
O6B O6B Zn1 Zn3 84.61(8) 19_575 .
O5B O6B Zn1 Zn3 -88.6(3) . .
C7 O6B Zn1 Zn3 49.5(4) 19_575 .
O5B O5B Zn1 O6A 169(2) 20 .
C3 O5B Zn1 O6A -120(3) . .
C3 O5B Zn1 O6A -152(2) 20 .
O6B O5B Zn1 O6A -24(2) . .
O5B O5B Zn1 O6A 11(3) 20 2_575
C3 O5B Zn1 O6A 82(3) . 2_575
C3 O5B Zn1 O6A 50(3) 20 2_575
O6B O5B Zn1 O6A 178(3) . 2_575
O5B O5B Zn1 O6B -21.3(2) 20 2_575
C3 O5B Zn1 O6B 49.4(8) . 2_575
C3 O5B Zn1 O6B 17.5(6) 20 2_575
O6B O5B Zn1 O6B 145.7(4) . 2_575
O5B O5B Zn1 O6B -162.5(2) 20 19_575
C3 O5B Zn1 O6B -91.7(8) . 19_575
C3 O5B Zn1 O6B -123.6(5) 20 19_575
O6B O5B Zn1 O6B 4.51(18) . 19_575
O5B O5B Zn1 O6B -10.0(2) 20 20
C3 O5B Zn1 O6B 60.8(8) . 20
C3 O5B Zn1 O6B 28.9(5) 20 20
O6B O5B Zn1 O6B 157.0(5) . 20
O5B O5B Zn1 O6B -167.0(3) 20 .
C3 O5B Zn1 O6B -96.3(8) . .
C3 O5B Zn1 O6B -128.1(6) 20 .
O5B O5B Zn1 O5B -148.3(6) 20 19_575
C3 O5B Zn1 O5B -77.5(10) . 19_575
C3 O5B Zn1 O5B -109.4(6) 20 19_575
O6B O5B Zn1 O5B 18.7(7) . 19_575
O5B O5B Zn1 O5B -86.83(7) 20 2_575
C3 O5B Zn1 O5B -16.1(7) . 2_575
C3 O5B Zn1 O5B -48.0(4) 20 2_575
O6B O5B Zn1 O5B 80.2(3) . 2_575
C3 O5B Zn1 O5B 70.7(8) . 20
C3 O5B Zn1 O5B 38.9(5) 20 20
O6B O5B Zn1 O5B 167.0(3) . 20
O5B O5B Zn1 N2 93.16(7) 20 .
C3 O5B Zn1 N2 163.9(7) . .
C3 O5B Zn1 N2 132.0(4) 20 .
O6B O5B Zn1 N2 -99.9(3) . .
O5B O5B Zn1 Zn3 -86.84(7) 20 .
C3 O5B Zn1 Zn3 -16.1(7) . .
C3 O5B Zn1 Zn3 -48.0(4) 20 .
O6B O5B Zn1 Zn3 80.1(3) . .
C10 N2 Zn1 O6A -90.000(4) . .
C10 N2 Zn1 O6A 90.004(4) 2_575 .
C10 N2 Zn1 O6A 89.995(4) . 2_575
C10 N2 Zn1 O6A -90.000(4) 2_575 2_575
C10 N2 Zn1 O6B 111.44(19) . 2_575
C10 N2 Zn1 O6B -68.56(19) 2_575 2_575
C10 N2 Zn1 O6B -111.44(19) . 19_575
C10 N2 Zn1 O6B 68.57(19) 2_575 19_575
C10 N2 Zn1 O6B 68.56(19) . 20
C10 N2 Zn1 O6B -111.44(19) 2_575 20
C10 N2 Zn1 O6B -68.56(19) . .
C10 N2 Zn1 O6B 111.44(19) 2_575 .
C10 N2 Zn1 O5B -162.3(2) . 19_575
C10 N2 Zn1 O5B 17.7(2) 2_575 19_575
C10 N2 Zn1 O5B 162.3(2) . 2_575
C10 N2 Zn1 O5B -17.7(2) 2_575 2_575
C10 N2 Zn1 O5B -17.7(2) . .
C10 N2 Zn1 O5B 162.3(2) 2_575 .
C10 N2 Zn1 O5B 17.7(2) . 20
C10 N2 Zn1 O5B -162.3(2) 2_575 20
C10 N2 Zn1 Zn3 0(38) . .
C10 N2 Zn1 Zn3 180(69) 2_575 .
C7 O2 Zn3 O2 -24.2(6) 19_575 2_575
C7 O2 Zn3 O2 24.2(6) . 2_575
C7 O2 Zn3 O1 52.4(6) 19_575 2_575
C7 O2 Zn3 O1 100.7(6) . 2_575
C7 O2 Zn3 O1 -100.7(6) 19_575 .
C7 O2 Zn3 O1 -52.4(6) . .
C7 O2 Zn3 N1 155.8(6) 19_575 .
C7 O2 Zn3 N1 -155.8(6) . .
C7 O2 Zn3 Zn1 -24.2(6) 19_575 .
C7 O2 Zn3 Zn1 24.2(6) . .
C3 O1 Zn3 O2 53.4(6) . .
C3 O1 Zn3 O2 105.8(6) 20 .
C3 O1 Zn3 O2 -105.8(6) . 2_575
C3 O1 Zn3 O2 -53.4(6) 20 2_575
C3 O1 Zn3 O1 -26.2(6) . 2_575
C3 O1 Zn3 O1 26.2(6) 20 2_575
C3 O1 Zn3 N1 153.8(6) . .
C3 O1 Zn3 N1 -153.8(6) 20 .
C3 O1 Zn3 Zn1 -26.2(6) . .
C3 O1 Zn3 Zn1 26.2(6) 20 .
C21 N1 Zn3 O2 180.000(1) . .
C21 N1 Zn3 O2 0.004(1) 2_575 .
C21 N1 Zn3 O2 0.002(1) . 2_575
C21 N1 Zn3 O2 -179.994(1) 2_575 2_575
C21 N1 Zn3 O1 -89.998(1) . 2_575
C21 N1 Zn3 O1 90.006(2) 2_575 2_575
C21 N1 Zn3 O1 90.000(1) . .
C21 N1 Zn3 O1 -89.996(1) 2_575 .
C21 N1 Zn3 Zn1 0(38) . .
C21 N1 Zn3 Zn1 0(36) 2_575 .
O6A Zn1 Zn3 O2 0.0 . .
O6A Zn1 Zn3 O2 180.0 2_575 .
O6B Zn1 Zn3 O2 158.56(19) 2_575 .
O6B Zn1 Zn3 O2 21.44(19) 19_575 .
O6B Zn1 Zn3 O2 -158.56(19) 20 .
O6B Zn1 Zn3 O2 -21.44(19) . .
O5B Zn1 Zn3 O2 72.3(2) 19_575 .
O5B Zn1 Zn3 O2 107.7(2) 2_575 .
O5B Zn1 Zn3 O2 -72.3(2) . .
O5B Zn1 Zn3 O2 -107.7(2) 20 .
N2 Zn1 Zn3 O2 -90(100) . .
O6A Zn1 Zn3 O2 180.0 . 2_575
O6A Zn1 Zn3 O2 0.0 2_575 2_575
O6B Zn1 Zn3 O2 -21.44(19) 2_575 2_575
O6B Zn1 Zn3 O2 -158.56(19) 19_575 2_575
O6B Zn1 Zn3 O2 21.44(19) 20 2_575
O6B Zn1 Zn3 O2 158.56(19) . 2_575
O5B Zn1 Zn3 O2 -107.7(2) 19_575 2_575
O5B Zn1 Zn3 O2 -72.3(2) 2_575 2_575
O5B Zn1 Zn3 O2 107.7(2) . 2_575
O5B Zn1 Zn3 O2 72.3(2) 20 2_575
N2 Zn1 Zn3 O2 90(100) . 2_575
O6A Zn1 Zn3 O1 -90.002(1) . 2_575
O6A Zn1 Zn3 O1 90.002(1) 2_575 2_575
O6B Zn1 Zn3 O1 68.56(19) 2_575 2_575
O6B Zn1 Zn3 O1 -68.56(19) 19_575 2_575
O6B Zn1 Zn3 O1 111.44(19) 20 2_575
O6B Zn1 Zn3 O1 -111.44(19) . 2_575
O5B Zn1 Zn3 O1 -17.7(2) 19_575 2_575
O5B Zn1 Zn3 O1 17.7(2) 2_575 2_575
O5B Zn1 Zn3 O1 -162.3(2) . 2_575
O5B Zn1 Zn3 O1 162.3(2) 20 2_575
N2 Zn1 Zn3 O1 180(100) . 2_575
O6A Zn1 Zn3 O1 90.0 . .
O6A Zn1 Zn3 O1 -90.0 2_575 .
O6B Zn1 Zn3 O1 -111.44(19) 2_575 .
O6B Zn1 Zn3 O1 111.44(19) 19_575 .
O6B Zn1 Zn3 O1 -68.56(19) 20 .
O6B Zn1 Zn3 O1 68.56(19) . .
O5B Zn1 Zn3 O1 162.3(2) 19_575 .
O5B Zn1 Zn3 O1 -162.3(2) 2_575 .
O5B Zn1 Zn3 O1 17.7(2) . .
O5B Zn1 Zn3 O1 -17.7(2) 20 .
N2 Zn1 Zn3 O1 0(100) . .
O6A Zn1 Zn3 N1 0(100) . .
O6A Zn1 Zn3 N1 0(53) 2_575 .
O6B Zn1 Zn3 N1 0(36) 2_575 .
O6B Zn1 Zn3 N1 0(100) 19_575 .
O6B Zn1 Zn3 N1 0(84) 20 .
O6B Zn1 Zn3 N1 0(100) . .
O5B Zn1 Zn3 N1 0(100) 19_575 .
O5B Zn1 Zn3 N1 0(100) 2_575 .
O5B Zn1 Zn3 N1 0(100) . .
O5B Zn1 Zn3 N1 0(100) 20 .
N2 Zn1 Zn3 N1 0(100) . .
C1 O4 Zn2 O4 -7.5(7) . 14
C1 O4 Zn2 O3 69.9(7) . 14
C1 O4 Zn2 O3 -85.8(7) . .
C1 O4 Zn2 N3 172.5(7) . .
C1 O4 Zn2 Zn2 -7.5(7) . 29
C5 O3 Zn2 O4 -82.2(7) . 14
C5 O3 Zn2 O4 75.4(7) . .
C5 O3 Zn2 O3 -3.9(7) . 14
C5 O3 Zn2 N3 176.1(7) . .
C5 O3 Zn2 Zn2 -3.9(7) . 29
C22A N3 Zn2 O4 177.6(11) 14 14
C22A N3 Zn2 O4 -2.4(11) . 14
C22B N3 Zn2 O4 66.2(7) 14 14
C22B N3 Zn2 O4 -113.8(7) . 14
C22A N3 Zn2 O4 -2.4(11) 14 .
C22A N3 Zn2 O4 177.6(11) . .
C22B N3 Zn2 O4 -113.8(7) 14 .
C22B N3 Zn2 O4 66.2(7) . .
C22A N3 Zn2 O3 89.9(10) 14 14
C22A N3 Zn2 O3 -90.1(10) . 14
C22B N3 Zn2 O3 -21.5(7) 14 14
C22B N3 Zn2 O3 158.5(7) . 14
C22A N3 Zn2 O3 -90.1(10) 14 .
C22A N3 Zn2 O3 89.9(10) . .
C22B N3 Zn2 O3 158.5(7) 14 .
C22B N3 Zn2 O3 -21.5(7) . .
C22A N3 Zn2 Zn2 52.3(19) 14 29
C22A N3 Zn2 Zn2 -127.7(19) . 29
C22B N3 Zn2 Zn2 -59.1(18) 14 29
C22B N3 Zn2 Zn2 120.9(18) . 29

loop_
_platon_squeeze_void_nr
_platon_squeeze_void_average_x
_platon_squeeze_void_average_y
_platon_squeeze_void_average_z
_platon_squeeze_void_volume
_platon_squeeze_void_count_electrons
_platon_squeeze_void_content
1 0.000 0.000 0.000 1004 407 ' '
2 0.500 0.000 0.500 1004 407 ' '
3 0.432 0.137 -0.005 1625 767 ' '
4 -0.006 0.363 0.082 1626 756 ' '
5 0.500 0.500 0.000 1004 407 ' '
6 0.000 0.500 0.500 1004 407 ' '
7 0.067 0.637 -0.005 1625 767 ' '
8 0.494 0.863 0.082 1625 756 ' '
